data_1556671
loop_
_publ_author_name
'Lankelma, M.'
'Vreeken, V.'
'Siegler, M.A.'
'van der Vlugt, J.I.'

_publ_section_title
;
 Dinuclear Gold Complexes Supported by Wide Bite Angle Diphosphines for
 Preorganization-Induced Selective Dual-Gold Catalysis
;
_journal_name_full Inorganics
_journal_page_first 28
_journal_paper_doi 10.3390/inorganics7030028
_journal_volume 7
_journal_year 2019
_chemical_formula_sum 'C49 H49 Au2 F6 O P2 Sb'
_chemical_formula_weight 1345.50
_space_group_crystal_system monoclinic
_space_group_IT_number 14
_space_group_name_Hall '-P 2ybc'
_space_group_name_H-M_alt 'P 1 21/c 1'
_atom_sites_solution_hydrogens geom
_cell_angle_alpha 90
_cell_angle_beta 105.449(2)
_cell_angle_gamma 90
_cell_formula_units_Z 4
_cell_length_a 13.9459(8)
_cell_length_b 31.1012(19)
_cell_length_c 10.9557(7)
_cell_measurement_reflns_used 105
_cell_measurement_temperature 150(2)
_cell_measurement_theta_max 18.4554
_cell_measurement_theta_min 4.4409
_cell_volume 4580.2(5)
_computing_structure_refinement 'SHELXL-2014/7 (Sheldrick, 2014)'
_diffrn_ambient_temperature 150(2)
_diffrn_measured_fraction_theta_full 0.995
_diffrn_measured_fraction_theta_max 0.995
_diffrn_measurement_method 'Photon 50 CMOS detector'
_diffrn_radiation_type MoK\a
_diffrn_radiation_wavelength 0.71073
_diffrn_reflns_av_R_equivalents 0.0557
_diffrn_reflns_av_unetI/netI 0.0720
_diffrn_reflns_Laue_measured_fraction_full 0.995
_diffrn_reflns_Laue_measured_fraction_max 0.995
_diffrn_reflns_limit_h_max 16
_diffrn_reflns_limit_h_min -15
_diffrn_reflns_limit_k_max 37
_diffrn_reflns_limit_k_min -37
_diffrn_reflns_limit_l_max 11
_diffrn_reflns_limit_l_min -13
_diffrn_reflns_number 25854
_diffrn_reflns_point_group_measured_fraction_full 0.995
_diffrn_reflns_point_group_measured_fraction_max 0.995
_diffrn_reflns_theta_full 25.188
_diffrn_reflns_theta_max 25.188
_diffrn_reflns_theta_min 2.331
_exptl_absorpt_coefficient_mu 7.107
_exptl_absorpt_correction_type multi-scan
_exptl_absorpt_process_details 'SADABS V2014/5 (Bruker AXS Inc.)'
_exptl_crystal_colour colorless
_exptl_crystal_density_diffrn 1.951
_exptl_crystal_density_method 'not measured'
_exptl_crystal_description needle
_exptl_crystal_F_000 2576
_exptl_crystal_size_max 0.364
_exptl_crystal_size_mid 0.115
_exptl_crystal_size_min 0.095
_exptl_transmission_factor_max 0.7452
_exptl_transmission_factor_min 0.4744
_refine_diff_density_max 1.133
_refine_diff_density_min -1.283
_refine_diff_density_rms 0.195
_refine_ls_extinction_coef .
_refine_ls_extinction_method none
_refine_ls_goodness_of_fit_ref 1.083
_refine_ls_hydrogen_treatment constr
_refine_ls_matrix_type full
_refine_ls_number_parameters 603
_refine_ls_number_reflns 8204
_refine_ls_number_restraints 21
_refine_ls_restrained_S_all 1.082
_refine_ls_R_factor_all 0.0661
_refine_ls_R_factor_gt 0.0419
_refine_ls_shift/su_max 0.006
_refine_ls_shift/su_mean 0.000
_refine_ls_structure_factor_coef Fsqd
_refine_ls_weighting_details 'w=1/[\s^2^(Fo^2^)+(0.0478P)^2^+4.0769P] where P=(Fo^2^+2Fc^2^)/3'
_refine_ls_weighting_scheme calc
_refine_ls_wR_factor_gt 0.0942
_refine_ls_wR_factor_ref 0.1088
_reflns_Friedel_coverage 0.000
_reflns_Friedel_fraction_full .
_reflns_Friedel_fraction_max .
_reflns_number_gt 6409
_reflns_number_total 8204
_reflns_threshold_expression 'I > 2\s(I)'
_cod_data_source_file complex_5.cif
_cod_data_source_block VV_ML83_III_0ma_a
_cod_original_sg_symbol_H-M 'P 21/c'
_cod_database_code 1556671
_shelx_space_group_comment
;
The symmetry employed for this shelxl refinement is uniquely defined
by the following loop, which should always be used as a source of
symmetry information in preference to the above space-group names.
They are only intended as comments.
;

loop_
_space_group_symop_operation_xyz
'x, y, z'
'-x, y+1/2, -z+1/2'
'-x, -y, -z'
'x, -y-1/2, z-1/2'

loop_
_atom_site_label
_atom_site_type_symbol
_atom_site_fract_x
_atom_site_fract_y
_atom_site_fract_z
_atom_site_U_iso_or_equiv
_atom_site_adp_type
_atom_site_occupancy
_atom_site_site_symmetry_order
_atom_site_calc_flag
_atom_site_refinement_flags_posn
_atom_site_refinement_flags_adp
_atom_site_refinement_flags_occupancy
_atom_site_disorder_assembly
_atom_site_disorder_group
Au1 Au 0.79305(2) 0.51327(2) 0.88514(3) 0.02529(11) Uani 1 1 d . . . . .
Au2 Au 0.68624(2) 0.59021(2) 0.74965(3) 0.02746(11) Uani 1 1 d . . . . .
P1 P 0.87803(15) 0.46732(7) 0.79561(19) 0.0235(5) Uani 1 1 d . . . . .
P2 P 0.65510(16) 0.60769(7) 0.54191(19) 0.0253(5) Uani 1 1 d . . . . .
O1 O 0.7154(4) 0.51102(16) 0.5741(5) 0.0190(11) Uani 1 1 d . . . . .
C1 C 0.7259(6) 0.4670(3) 0.5695(7) 0.0213(17) Uani 1 1 d . . . . .
C2 C 0.7953(6) 0.4422(3) 0.6566(7) 0.0253(18) Uani 1 1 d . . . . .
C3 C 0.7936(6) 0.3990(3) 0.6333(8) 0.032(2) Uani 1 1 d . . . . .
H3 H 0.8386 0.3808 0.6911 0.039 Uiso 1 1 calc R U . . .
C4 C 0.7274(7) 0.3806(3) 0.5263(9) 0.036(2) Uani 1 1 d . . . . .
H4 H 0.7311 0.3507 0.5100 0.043 Uiso 1 1 calc R U . . .
C5 C 0.6573(6) 0.4056(3) 0.4451(8) 0.031(2) Uani 1 1 d . . . . .
H5 H 0.6098 0.3929 0.3761 0.037 Uiso 1 1 calc R U . . .
C6 C 0.6564(5) 0.4492(3) 0.4646(7) 0.0216(17) Uani 1 1 d . . . . .
C7 C 0.6343(6) 0.5215(3) 0.4755(7) 0.0223(18) Uani 1 1 d . . . . .
C8 C 0.5953(6) 0.5622(3) 0.4477(7) 0.0250(18) Uani 1 1 d . . . . .
C9 C 0.5100(6) 0.5655(3) 0.3469(7) 0.0272(19) Uani 1 1 d . . . . .
H9 H 0.4790 0.5927 0.3261 0.033 Uiso 1 1 calc R U . . .
C10 C 0.4694(6) 0.5291(3) 0.2758(8) 0.033(2) Uani 1 1 d . . . . .
H10 H 0.4118 0.5323 0.2068 0.039 Uiso 1 1 calc R U . . .
C11 C 0.5106(6) 0.4897(3) 0.3036(7) 0.029(2) Uani 1 1 d . . . . .
H11 H 0.4822 0.4654 0.2545 0.035 Uiso 1 1 calc R U . . .
C12 C 0.5948(6) 0.4850(3) 0.4046(7) 0.0238(18) Uani 1 1 d . . . . .
C13 C 0.9754(6) 0.4924(3) 0.7401(7) 0.0257(18) Uani 1 1 d . . . . .
C14 C 1.0194(7) 0.4697(3) 0.6580(7) 0.032(2) Uani 1 1 d . . . . .
H14 H 0.9964 0.4418 0.6297 0.038 Uiso 1 1 calc R U . . .
C15 C 1.0956(7) 0.4880(3) 0.6187(9) 0.042(2) Uani 1 1 d . . . . .
H15 H 1.1247 0.4730 0.5619 0.050 Uiso 1 1 calc R U . . .
C16 C 1.1294(7) 0.5278(3) 0.6619(9) 0.041(2) Uani 1 1 d . . . . .
H16 H 1.1818 0.5405 0.6338 0.049 Uiso 1 1 calc R U . . .
C17 C 1.0898(7) 0.5498(4) 0.7441(9) 0.045(3) Uani 1 1 d . . . . .
H17 H 1.1155 0.5772 0.7742 0.054 Uiso 1 1 calc R U . . .
C18 C 1.0115(7) 0.5320(3) 0.7844(8) 0.035(2) Uani 1 1 d . . . . .
H18 H 0.9835 0.5473 0.8419 0.043 Uiso 1 1 calc R U . . .
C19 C 0.9329(6) 0.4224(3) 0.8963(8) 0.0290(19) Uani 1 1 d . . . . .
C20 C 0.8718(7) 0.3992(3) 0.9531(8) 0.035(2) Uani 1 1 d . . . . .
H20 H 0.8036 0.4067 0.9374 0.042 Uiso 1 1 calc R U . . .
C21 C 0.9096(7) 0.3650(3) 1.0327(9) 0.042(2) Uani 1 1 d . . . . .
H21 H 0.8673 0.3490 1.0708 0.050 Uiso 1 1 calc R U . . .
C22 C 1.0079(7) 0.3545(3) 1.0560(8) 0.036(2) Uani 1 1 d . . . . .
H22 H 1.0339 0.3312 1.1110 0.043 Uiso 1 1 calc R U . . .
C23 C 1.0697(6) 0.3773(3) 1.0005(8) 0.031(2) Uani 1 1 d . . . . .
H23 H 1.1377 0.3695 1.0169 0.037 Uiso 1 1 calc R U . . .
C24 C 1.0331(6) 0.4122(3) 0.9199(8) 0.031(2) Uani 1 1 d . . . . .
H24 H 1.0758 0.4284 0.8826 0.037 Uiso 1 1 calc R U . . .
C25 C 0.5732(7) 0.6537(3) 0.4968(8) 0.031(2) Uani 1 1 d . . . . .
C26 C 0.5373(7) 0.6720(3) 0.5915(9) 0.037(2) Uani 1 1 d . . . . .
H26 H 0.5551 0.6604 0.6747 0.044 Uiso 1 1 calc R U . . .
C27 C 0.4750(8) 0.7075(3) 0.5624(12) 0.055(3) Uani 1 1 d . . . . .
H27 H 0.4487 0.7198 0.6261 0.066 Uiso 1 1 calc R U . . .
C28 C 0.4511(9) 0.7251(4) 0.4446(14) 0.069(4) Uani 1 1 d . . . . .
H28 H 0.4094 0.7497 0.4268 0.083 Uiso 1 1 calc R U . . .
C29 C 0.4873(9) 0.7070(4) 0.3514(12) 0.065(3) Uani 1 1 d . . . . .
H29 H 0.4691 0.7187 0.2682 0.078 Uiso 1 1 calc R U . . .
C30 C 0.5502(7) 0.6720(3) 0.3786(9) 0.044(2) Uani 1 1 d . . . . .
H30 H 0.5777 0.6605 0.3151 0.053 Uiso 1 1 calc R U . . .
C31 C 0.7644(6) 0.6180(3) 0.4854(8) 0.033(2) Uani 1 1 d . . . . .
C32 C 0.8530(7) 0.6273(3) 0.5730(11) 0.046(3) Uani 1 1 d . . . . .
H32 H 0.8588 0.6262 0.6614 0.055 Uiso 1 1 calc R U . . .
C33 C 0.9340(9) 0.6383(4) 0.5271(17) 0.075(4) Uani 1 1 d . . . . .
H33 H 0.9957 0.6452 0.5854 0.090 Uiso 1 1 calc R U . . .
C34 C 0.9267(11) 0.6396(4) 0.4011(17) 0.074(5) Uani 1 1 d . . . . .
H34 H 0.9831 0.6469 0.3725 0.089 Uiso 1 1 calc R U . . .
C35 C 0.8396(11) 0.6304(4) 0.3164(14) 0.062(3) Uani 1 1 d . . . . .
H35 H 0.8347 0.6314 0.2283 0.074 Uiso 1 1 calc R U . . .
C36 C 0.7589(8) 0.6198(3) 0.3571(9) 0.041(2) Uani 1 1 d . . . . .
H36 H 0.6978 0.6134 0.2968 0.050 Uiso 1 1 calc R U . . .
C37 C 0.7015(6) 0.5650(3) 0.9270(8) 0.0292(19) Uani 1 1 d . . . . .
C38 C 0.6937(6) 0.5448(3) 1.0148(8) 0.029(2) Uani 1 1 d . . . . .
C39 C 0.6688(8) 0.5252(4) 1.1225(8) 0.047(3) Uani 1 1 d . . . . .
H39A H 0.7266 0.5266 1.1965 0.070 Uiso 1 1 calc R U . . .
H39B H 0.6500 0.4951 1.1031 0.070 Uiso 1 1 calc R U . . .
H39C H 0.6130 0.5408 1.1406 0.070 Uiso 1 1 calc R U . . .
Sb1 Sb 0.5833(5) 0.3756(2) 0.0245(6) 0.0330(7) Uani 0.605(15) 1 d D . P A 1
F1 F 0.5633(15) 0.4344(5) 0.0412(19) 0.114(6) Uani 0.605(15) 1 d D . P A 1
F2 F 0.5305(11) 0.3635(9) 0.1582(10) 0.115(9) Uani 0.605(15) 1 d D . P A 1
F3 F 0.604(2) 0.3187(4) 0.002(2) 0.145(11) Uani 0.605(15) 1 d D . P A 1
F4 F 0.6365(12) 0.3882(6) -0.1087(12) 0.062(5) Uani 0.605(15) 1 d D . P A 1
F5 F 0.4582(11) 0.3727(6) -0.0877(15) 0.058(4) Uani 0.605(15) 1 d D . P A 1
F6 F 0.7108(7) 0.3808(6) 0.1417(11) 0.077(5) Uani 0.605(15) 1 d D . P A 1
Sb1' Sb 0.5994(6) 0.3714(3) 0.0509(7) 0.0330(7) Uani 0.395(15) 1 d D . P A 2
F1' F 0.5487(15) 0.4188(7) 0.116(2) 0.085(8) Uani 0.395(15) 1 d D . P A 2
F2' F 0.5606(16) 0.3348(7) 0.160(2) 0.077(8) Uani 0.395(15) 1 d D . P A 2
F3' F 0.652(2) 0.3260(7) -0.016(3) 0.107(12) Uani 0.395(15) 1 d D . P A 2
F4' F 0.6390(16) 0.4077(9) -0.061(2) 0.087(11) Uani 0.395(15) 1 d D . P A 2
F5' F 0.4800(17) 0.3636(12) -0.070(2) 0.15(2) Uani 0.395(15) 1 d D . P A 2
F6' F 0.7230(15) 0.3805(9) 0.171(3) 0.114(6) Uani 0.395(15) 1 d D . P A 2
C40 C 0.2870(13) 0.2809(6) -0.0768(14) 0.096(5) Uani 1 1 d . . . B 2
H40A H 0.2752 0.3012 -0.1489 0.115 Uiso 1 1 calc R U . B 2
H40B H 0.3392 0.2603 -0.0840 0.115 Uiso 1 1 calc R U . B 2
C41 C 0.3172(9) 0.3039(4) 0.0418(13) 0.068(3) Uani 1 1 d . . . B 2
H41A H 0.3020 0.3349 0.0277 0.081 Uiso 1 1 calc R U . B 2
H41B H 0.3897 0.3007 0.0792 0.081 Uiso 1 1 calc R U . B 2
C42 C 0.2617(9) 0.2857(4) 0.1293(11) 0.064(3) Uani 1 1 d . . . B 2
H42A H 0.3085 0.2723 0.2037 0.076 Uiso 1 1 calc R U . B 2
H42B H 0.2245 0.3087 0.1594 0.076 Uiso 1 1 calc R U . B 2
C43 C 0.1916(11) 0.2529(5) 0.0566(13) 0.078(4) Uani 1 1 d . . . B 2
H43A H 0.1232 0.2579 0.0635 0.093 Uiso 1 1 calc R U . B 2
H43B H 0.2127 0.2235 0.0874 0.093 Uiso 1 1 calc R U . B 2
C44 C 0.1971(15) 0.2587(8) -0.0767(16) 0.150(10) Uani 1 1 d . . . B 2
H44A H 0.1960 0.2303 -0.1179 0.180 Uiso 1 1 calc R U . B 2
H44B H 0.1390 0.2754 -0.1251 0.180 Uiso 1 1 calc R U . B 2
C45 C 0.8895(14) 0.2804(5) 0.7582(18) 0.104(5) Uani 1 1 d . . . C 2
H45A H 0.9414 0.2946 0.8259 0.125 Uiso 1 1 calc R U . C 2
H45B H 0.8906 0.2930 0.6756 0.125 Uiso 1 1 calc R U . C 2
C46 C 0.9060(15) 0.2335(6) 0.759(2) 0.120(7) Uani 1 1 d . . . C 2
H46A H 0.9778 0.2266 0.7859 0.144 Uiso 1 1 calc R U . C 2
H46B H 0.8767 0.2210 0.6741 0.144 Uiso 1 1 calc R U . C 2
C47 C 0.8534(14) 0.2172(6) 0.854(2) 0.127(7) Uani 1 1 d . . . C 2
H47A H 0.8303 0.1873 0.8339 0.153 Uiso 1 1 calc R U . C 2
H47B H 0.8981 0.2181 0.9407 0.153 Uiso 1 1 calc R U . C 2
C48 C 0.7698(12) 0.2461(7) 0.8415(17) 0.111(6) Uani 1 1 d . . . C 2
H48A H 0.7603 0.2530 0.9258 0.133 Uiso 1 1 calc R U . C 2
H48B H 0.7079 0.2329 0.7888 0.133 Uiso 1 1 calc R U . C 2
C49 C 0.7954(15) 0.2854(5) 0.780(2) 0.132(8) Uani 1 1 d . . . C 2
H49A H 0.7449 0.2903 0.6986 0.158 Uiso 1 1 calc R U . C 2
H49B H 0.7958 0.3106 0.8351 0.158 Uiso 1 1 calc R U . C 2

loop_
_atom_site_aniso_label
_atom_site_aniso_U_11
_atom_site_aniso_U_22
_atom_site_aniso_U_33
_atom_site_aniso_U_23
_atom_site_aniso_U_13
_atom_site_aniso_U_12
Au1 0.02024(17) 0.0326(2) 0.02395(17) -0.00555(14) 0.00749(12) -0.00057(14)
Au2 0.03146(19) 0.0302(2) 0.02215(17) -0.00277(13) 0.00965(13) -0.00241(14)
P1 0.0182(10) 0.0307(12) 0.0229(10) -0.0039(9) 0.0076(8) -0.0013(9)
P2 0.0281(12) 0.0264(12) 0.0239(10) 0.0011(9) 0.0113(9) -0.0010(9)
O1 0.015(3) 0.023(3) 0.020(3) -0.006(2) 0.006(2) -0.005(2)
C1 0.026(4) 0.023(4) 0.020(4) -0.006(3) 0.014(3) -0.004(3)
C2 0.023(4) 0.031(5) 0.024(4) -0.004(4) 0.010(3) -0.006(4)
C3 0.030(5) 0.028(5) 0.038(5) 0.005(4) 0.009(4) 0.005(4)
C4 0.034(5) 0.017(4) 0.055(6) -0.013(4) 0.009(4) -0.004(4)
C5 0.027(5) 0.032(5) 0.033(5) -0.010(4) 0.009(4) -0.007(4)
C6 0.016(4) 0.030(5) 0.020(4) -0.006(3) 0.007(3) -0.007(3)
C7 0.022(4) 0.035(5) 0.014(4) 0.000(3) 0.012(3) -0.004(3)
C8 0.024(4) 0.040(5) 0.016(4) 0.004(4) 0.014(3) -0.004(4)
C9 0.024(4) 0.033(5) 0.025(4) 0.007(4) 0.008(3) 0.004(4)
C10 0.029(5) 0.047(6) 0.020(4) 0.000(4) 0.003(4) -0.001(4)
C11 0.028(5) 0.042(5) 0.020(4) -0.001(4) 0.012(4) -0.013(4)
C12 0.025(4) 0.031(5) 0.019(4) -0.005(3) 0.012(3) -0.006(4)
C13 0.020(4) 0.035(5) 0.023(4) 0.001(4) 0.008(3) -0.002(4)
C14 0.039(5) 0.034(5) 0.025(4) 0.003(4) 0.014(4) 0.011(4)
C15 0.038(6) 0.054(7) 0.038(5) 0.002(5) 0.018(4) 0.014(5)
C16 0.032(5) 0.060(7) 0.037(5) 0.007(5) 0.022(4) -0.005(5)
C17 0.038(6) 0.055(7) 0.042(5) -0.006(5) 0.011(5) -0.024(5)
C18 0.037(5) 0.044(6) 0.031(5) -0.007(4) 0.019(4) -0.006(4)
C19 0.027(5) 0.030(5) 0.027(4) -0.002(4) 0.002(4) -0.004(4)
C20 0.024(5) 0.043(6) 0.039(5) 0.004(4) 0.010(4) -0.001(4)
C21 0.046(6) 0.034(5) 0.050(6) 0.013(5) 0.023(5) -0.003(4)
C22 0.038(6) 0.034(5) 0.034(5) 0.004(4) 0.004(4) 0.006(4)
C23 0.023(4) 0.032(5) 0.039(5) 0.002(4) 0.009(4) 0.001(4)
C24 0.026(5) 0.038(5) 0.029(4) -0.002(4) 0.009(4) -0.001(4)
C25 0.032(5) 0.030(5) 0.034(5) -0.002(4) 0.011(4) -0.001(4)
C26 0.048(6) 0.027(5) 0.040(5) -0.010(4) 0.019(4) -0.012(4)
C27 0.045(6) 0.043(6) 0.072(8) -0.035(6) 0.009(6) 0.008(5)
C28 0.057(8) 0.044(7) 0.092(10) -0.017(7) -0.006(7) 0.016(6)
C29 0.068(8) 0.048(7) 0.070(8) 0.017(6) 0.005(7) 0.011(6)
C30 0.043(6) 0.047(6) 0.043(5) 0.008(5) 0.013(5) 0.011(5)
C31 0.033(5) 0.027(5) 0.044(5) -0.001(4) 0.018(4) -0.003(4)
C32 0.031(5) 0.047(6) 0.063(7) 0.001(5) 0.018(5) -0.002(5)
C33 0.042(7) 0.037(7) 0.152(15) -0.004(8) 0.037(8) -0.007(5)
C34 0.080(10) 0.031(6) 0.146(14) 0.010(8) 0.092(11) 0.004(6)
C35 0.079(9) 0.042(7) 0.090(9) 0.005(6) 0.068(8) 0.002(6)
C36 0.055(6) 0.030(5) 0.049(6) 0.007(4) 0.031(5) 0.005(5)
C37 0.030(5) 0.038(5) 0.024(4) -0.011(4) 0.014(4) -0.003(4)
C38 0.018(4) 0.046(6) 0.024(4) -0.004(4) 0.009(3) 0.009(4)
C39 0.049(6) 0.067(7) 0.028(5) 0.009(5) 0.018(5) 0.009(5)
Sb1 0.0295(16) 0.0424(11) 0.0276(19) 0.0011(12) 0.0088(13) -0.0070(10)
F1 0.135(14) 0.079(10) 0.116(13) -0.024(9) 0.013(11) -0.006(9)
F2 0.048(9) 0.27(3) 0.026(6) -0.007(10) 0.015(6) -0.066(13)
F3 0.24(3) 0.039(9) 0.143(18) 0.030(10) 0.029(18) 0.019(13)
F4 0.034(7) 0.120(14) 0.037(6) 0.019(7) 0.019(5) -0.001(8)
F5 0.038(7) 0.093(10) 0.042(9) -0.012(7) 0.008(6) -0.024(7)
F6 0.014(5) 0.169(15) 0.048(7) 0.010(8) 0.009(4) -0.016(6)
Sb1' 0.0295(16) 0.0424(11) 0.0276(19) 0.0011(12) 0.0088(13) -0.0070(10)
F1' 0.070(13) 0.074(16) 0.110(19) -0.034(14) 0.020(13) 0.033(12)
F2' 0.063(14) 0.096(16) 0.086(15) 0.050(13) 0.044(11) 0.002(11)
F3' 0.14(2) 0.070(19) 0.13(2) -0.054(17) 0.072(19) 0.013(15)
F4' 0.021(9) 0.12(2) 0.11(2) 0.10(2) 0.011(14) 0.006(13)
F5' 0.07(2) 0.35(7) 0.030(13) 0.00(2) 0.006(12) -0.07(3)
F6' 0.135(14) 0.079(10) 0.116(13) -0.024(9) 0.013(11) -0.006(9)
C40 0.109(13) 0.105(13) 0.078(10) -0.018(9) 0.031(9) -0.029(10)
C41 0.059(8) 0.055(8) 0.094(10) -0.009(7) 0.030(7) -0.002(6)
C42 0.071(8) 0.061(8) 0.051(7) 0.006(6) 0.003(6) -0.009(6)
C43 0.089(10) 0.071(9) 0.083(9) -0.013(7) 0.040(8) -0.023(8)
C44 0.137(17) 0.24(3) 0.082(12) -0.085(14) 0.045(12) -0.108(18)
C45 0.105(14) 0.084(12) 0.129(15) -0.006(10) 0.043(12) -0.031(10)
C46 0.130(16) 0.095(14) 0.156(17) -0.049(12) 0.074(14) -0.013(11)
C47 0.107(14) 0.110(15) 0.18(2) 0.073(14) 0.062(14) 0.036(12)
C48 0.074(11) 0.166(19) 0.095(12) 0.035(12) 0.026(9) 0.036(12)
C49 0.108(16) 0.057(10) 0.21(2) -0.003(12) 0.002(15) -0.015(10)

loop_
_atom_type_symbol
_atom_type_description
_atom_type_scat_dispersion_real
_atom_type_scat_dispersion_imag
_atom_type_scat_source
C C 0.0033 0.0016 'International Tables Vol C Tables 4.2.6.8 and 6.1.1.4'
H H 0.0000 0.0000 'International Tables Vol C Tables 4.2.6.8 and 6.1.1.4'
O O 0.0106 0.0060 'International Tables Vol C Tables 4.2.6.8 and 6.1.1.4'
F F 0.0171 0.0103 'International Tables Vol C Tables 4.2.6.8 and 6.1.1.4'
P P 0.1023 0.0942 'International Tables Vol C Tables 4.2.6.8 and 6.1.1.4'
Sb Sb -0.5866 1.5461 'International Tables Vol C Tables 4.2.6.8 and 6.1.1.4'
Au Au -2.0133 8.8022 'International Tables Vol C Tables 4.2.6.8 and 6.1.1.4'

loop_
_geom_angle_atom_site_label_1
_geom_angle_atom_site_label_2
_geom_angle_atom_site_label_3
_geom_angle
_geom_angle_site_symmetry_1
_geom_angle_site_symmetry_3
C37 Au1 P1 166.1(2) . .
C37 Au1 C38 28.8(3) . .
P1 Au1 C38 163.7(2) . .
C37 Au1 Au2 43.3(2) . .
P1 Au1 Au2 122.92(6) . .
C38 Au1 Au2 71.5(2) . .
C37 Au2 P2 170.3(2) . .
C37 Au2 Au1 46.6(2) . .
P2 Au2 Au1 128.77(6) . .
C13 P1 C19 107.6(4) . .
C13 P1 C2 105.6(4) . .
C19 P1 C2 104.4(4) . .
C13 P1 Au1 113.9(3) . .
C19 P1 Au1 114.2(3) . .
C2 P1 Au1 110.4(3) . .
C8 P2 C25 107.4(4) . .
C8 P2 C31 104.1(4) . .
C25 P2 C31 106.9(4) . .
C8 P2 Au2 108.7(3) . .
C25 P2 Au2 113.6(3) . .
C31 P2 Au2 115.5(3) . .
C1 O1 C7 106.2(6) . .
O1 C1 C2 125.8(7) . .
O1 C1 C6 111.3(7) . .
C2 C1 C6 122.9(7) . .
C3 C2 C1 116.2(7) . .
C3 C2 P1 123.6(6) . .
C1 C2 P1 120.2(6) . .
C2 C3 C4 122.0(8) . .
C2 C3 H3 119.0 . .
C4 C3 H3 119.0 . .
C5 C4 C3 120.3(8) . .
C5 C4 H4 119.9 . .
C3 C4 H4 119.9 . .
C6 C5 C4 119.6(8) . .
C6 C5 H5 120.2 . .
C4 C5 H5 120.2 . .
C5 C6 C1 118.9(8) . .
C5 C6 C12 135.7(7) . .
C1 C6 C12 105.4(7) . .
C8 C7 O1 125.7(7) . .
C8 C7 C12 123.1(7) . .
O1 C7 C12 111.1(7) . .
C7 C8 C9 116.4(8) . .
C7 C8 P2 119.6(6) . .
C9 C8 P2 123.9(7) . .
C8 C9 C10 120.9(8) . .
C8 C9 H9 119.5 . .
C10 C9 H9 119.5 . .
C11 C10 C9 121.3(8) . .
C11 C10 H10 119.3 . .
C9 C10 H10 119.3 . .
C10 C11 C12 119.4(8) . .
C10 C11 H11 120.3 . .
C12 C11 H11 120.3 . .
C11 C12 C7 118.7(8) . .
C11 C12 C6 135.5(8) . .
C7 C12 C6 105.8(7) . .
C18 C13 C14 119.7(8) . .
C18 C13 P1 120.5(6) . .
C14 C13 P1 119.7(7) . .
C15 C14 C13 120.0(9) . .
C15 C14 H14 120.0 . .
C13 C14 H14 120.0 . .
C16 C15 C14 119.5(9) . .
C16 C15 H15 120.3 . .
C14 C15 H15 120.3 . .
C17 C16 C15 121.4(9) . .
C17 C16 H16 119.3 . .
C15 C16 H16 119.3 . .
C16 C17 C18 120.1(9) . .
C16 C17 H17 119.9 . .
C18 C17 H17 119.9 . .
C13 C18 C17 119.2(9) . .
C13 C18 H18 120.4 . .
C17 C18 H18 120.4 . .
C20 C19 C24 120.4(8) . .
C20 C19 P1 117.6(7) . .
C24 C19 P1 121.9(7) . .
C19 C20 C21 120.4(8) . .
C19 C20 H20 119.8 . .
C21 C20 H20 119.8 . .
C22 C21 C20 119.7(9) . .
C22 C21 H21 120.1 . .
C20 C21 H21 120.1 . .
C21 C22 C23 120.6(8) . .
C21 C22 H22 119.7 . .
C23 C22 H22 119.7 . .
C22 C23 C24 120.7(8) . .
C22 C23 H23 119.6 . .
C24 C23 H23 119.6 . .
C19 C24 C23 118.1(8) . .
C19 C24 H24 120.9 . .
C23 C24 H24 120.9 . .
C30 C25 C26 119.8(9) . .
C30 C25 P2 123.7(7) . .
C26 C25 P2 116.5(7) . .
C25 C26 C27 118.8(9) . .
C25 C26 H26 120.6 . .
C27 C26 H26 120.6 . .
C28 C27 C26 121.2(11) . .
C28 C27 H27 119.4 . .
C26 C27 H27 119.4 . .
C27 C28 C29 119.8(11) . .
C27 C28 H28 120.1 . .
C29 C28 H28 120.1 . .
C28 C29 C30 120.0(11) . .
C28 C29 H29 120.0 . .
C30 C29 H29 120.0 . .
C25 C30 C29 120.4(10) . .
C25 C30 H30 119.8 . .
C29 C30 H30 119.8 . .
C32 C31 C36 119.7(9) . .
C32 C31 P2 118.5(7) . .
C36 C31 P2 121.7(7) . .
C31 C32 C33 117.5(11) . .
C31 C32 H32 121.3 . .
C33 C32 H32 121.3 . .
C34 C33 C32 121.7(13) . .
C34 C33 H33 119.2 . .
C32 C33 H33 119.2 . .
C35 C34 C33 120.3(11) . .
C35 C34 H34 119.9 . .
C33 C34 H34 119.9 . .
C34 C35 C36 120.0(12) . .
C34 C35 H35 120.0 . .
C36 C35 H35 120.0 . .
C35 C36 C31 121.0(11) . .
C35 C36 H36 119.5 . .
C31 C36 H36 119.5 . .
C38 C37 Au2 165.4(8) . .
C38 C37 Au1 88.0(6) . .
Au2 C37 Au1 90.1(3) . .
C37 C38 C39 169.4(9) . .
C37 C38 Au1 63.2(5) . .
C39 C38 Au1 126.9(7) . .
C38 C39 H39A 109.5 . .
C38 C39 H39B 109.5 . .
H39A C39 H39B 109.5 . .
C38 C39 H39C 109.5 . .
H39A C39 H39C 109.5 . .
H39B C39 H39C 109.5 . .
F3 Sb1 F2 91.2(11) . .
F3 Sb1 F5 90.9(8) . .
F2 Sb1 F5 90.8(6) . .
F3 Sb1 F4 89.3(9) . .
F2 Sb1 F4 179.4(9) . .
F5 Sb1 F4 89.5(7) . .
F3 Sb1 F1 177.5(10) . .
F2 Sb1 F1 91.2(10) . .
F5 Sb1 F1 88.5(7) . .
F4 Sb1 F1 88.3(8) . .
F3 Sb1 F6 91.4(9) . .
F2 Sb1 F6 88.9(5) . .
F5 Sb1 F6 177.8(7) . .
F4 Sb1 F6 90.9(6) . .
F1 Sb1 F6 89.3(7) . .
F3' Sb1' F2' 90.1(12) . .
F3' Sb1' F5' 89.7(12) . .
F2' Sb1' F5' 91.2(11) . .
F3' Sb1' F4' 89.1(12) . .
F2' Sb1' F4' 179.2(13) . .
F5' Sb1' F4' 88.5(10) . .
F3' Sb1' F1' 177.9(13) . .
F2' Sb1' F1' 91.9(11) . .
F5' Sb1' F1' 91.0(12) . .
F4' Sb1' F1' 88.9(12) . .
F3' Sb1' F6' 90.1(11) . .
F2' Sb1' F6' 90.7(10) . .
F5' Sb1' F6' 178.0(13) . .
F4' Sb1' F6' 89.5(10) . .
F1' Sb1' F6' 89.1(10) . .
C44 C40 C41 106.5(13) . .
C44 C40 H40A 110.4 . .
C41 C40 H40A 110.4 . .
C44 C40 H40B 110.4 . .
C41 C40 H40B 110.4 . .
H40A C40 H40B 108.6 . .
C40 C41 C42 108.2(11) . .
C40 C41 H41A 110.1 . .
C42 C41 H41A 110.1 . .
C40 C41 H41B 110.1 . .
C42 C41 H41B 110.1 . .
H41A C41 H41B 108.4 . .
C43 C42 C41 107.1(10) . .
C43 C42 H42A 110.3 . .
C41 C42 H42A 110.3 . .
C43 C42 H42B 110.3 . .
C41 C42 H42B 110.3 . .
H42A C42 H42B 108.5 . .
C42 C43 C44 104.1(11) . .
C42 C43 H43A 110.9 . .
C44 C43 H43A 110.9 . .
C42 C43 H43B 110.9 . .
C44 C43 H43B 110.9 . .
H43A C43 H43B 109.0 . .
C40 C44 C43 109.4(13) . .
C40 C44 H44A 109.8 . .
C43 C44 H44A 109.8 . .
C40 C44 H44B 109.8 . .
C43 C44 H44B 109.8 . .
H44A C44 H44B 108.2 . .
C49 C45 C46 105.0(15) . .
C49 C45 H45A 110.7 . .
C46 C45 H45A 110.7 . .
C49 C45 H45B 110.7 . .
C46 C45 H45B 110.7 . .
H45A C45 H45B 108.8 . .
C45 C46 C47 103.5(14) . .
C45 C46 H46A 111.1 . .
C47 C46 H46A 111.1 . .
C45 C46 H46B 111.1 . .
C47 C46 H46B 111.1 . .
H46A C46 H46B 109.0 . .
C48 C47 C46 104.7(15) . .
C48 C47 H47A 110.8 . .
C46 C47 H47A 110.8 . .
C48 C47 H47B 110.8 . .
C46 C47 H47B 110.8 . .
H47A C47 H47B 108.9 . .
C47 C48 C49 105.5(15) . .
C47 C48 H48A 110.6 . .
C49 C48 H48A 110.6 . .
C47 C48 H48B 110.6 . .
C49 C48 H48B 110.6 . .
H48A C48 H48B 108.8 . .
C45 C49 C48 109.6(16) . .
C45 C49 H49A 109.7 . .
C48 C49 H49A 109.7 . .
C45 C49 H49B 109.7 . .
C48 C49 H49B 109.7 . .
H49A C49 H49B 108.2 . .

loop_
_geom_bond_atom_site_label_1
_geom_bond_atom_site_label_2
_geom_bond_distance
_geom_bond_site_symmetry_2
Au1 C37 2.178(8) .
Au1 P1 2.242(2) .
Au1 C38 2.439(8) .
Au1 Au2 2.9952(5) .
Au2 C37 2.053(9) .
Au2 P2 2.267(2) .
P1 C13 1.805(8) .
P1 C19 1.817(9) .
P1 C2 1.823(8) .
P2 C8 1.817(9) .
P2 C25 1.817(9) .
P2 C31 1.820(9) .
O1 C1 1.379(10) .
O1 C7 1.379(9) .
C1 C2 1.396(11) .
C1 C6 1.405(10) .
C2 C3 1.368(12) .
C3 C4 1.407(12) .
C3 H3 0.9500 .
C4 C5 1.375(12) .
C4 H4 0.9500 .
C5 C6 1.373(12) .
C5 H5 0.9500 .
C6 C12 1.452(12) .
C7 C8 1.379(12) .
C7 C12 1.404(11) .
C8 C9 1.395(11) .
C9 C10 1.404(12) .
C9 H9 0.9500 .
C10 C11 1.355(13) .
C10 H10 0.9500 .
C11 C12 1.390(11) .
C11 H11 0.9500 .
C13 C18 1.371(13) .
C13 C14 1.406(12) .
C14 C15 1.372(13) .
C14 H14 0.9500 .
C15 C16 1.365(14) .
C15 H15 0.9500 .
C16 C17 1.358(14) .
C16 H16 0.9500 .
C17 C18 1.397(13) .
C17 H17 0.9500 .
C18 H18 0.9500 .
C19 C20 1.385(13) .
C19 C24 1.389(12) .
C20 C21 1.387(13) .
C20 H20 0.9500 .
C21 C22 1.365(13) .
C21 H21 0.9500 .
C22 C23 1.376(13) .
C22 H22 0.9500 .
C23 C24 1.406(12) .
C23 H23 0.9500 .
C24 H24 0.9500 .
C25 C30 1.372(13) .
C25 C26 1.387(12) .
C26 C27 1.389(14) .
C26 H26 0.9500 .
C27 C28 1.359(17) .
C27 H27 0.9500 .
C28 C29 1.374(18) .
C28 H28 0.9500 .
C29 C30 1.380(15) .
C29 H29 0.9500 .
C30 H30 0.9500 .
C31 C32 1.378(13) .
C31 C36 1.389(13) .
C32 C33 1.396(16) .
C32 H32 0.9500 .
C33 C34 1.36(2) .
C33 H33 0.9500 .
C34 C35 1.348(19) .
C34 H34 0.9500 .
C35 C36 1.357(15) .
C35 H35 0.9500 .
C36 H36 0.9500 .
C37 C38 1.177(12) .
C38 C39 1.450(13) .
C39 H39A 0.9800 .
C39 H39B 0.9800 .
C39 H39C 0.9800 .
Sb1 F3 1.819(13) .
Sb1 F2 1.844(10) .
Sb1 F5 1.849(13) .
Sb1 F4 1.848(10) .
Sb1 F1 1.867(13) .
Sb1 F6 1.903(9) .
Sb1' F3' 1.831(14) .
Sb1' F2' 1.835(13) .
Sb1' F5' 1.848(16) .
Sb1' F4' 1.860(13) .
Sb1' F1' 1.857(14) .
Sb1' F6' 1.889(15) .
C40 C44 1.43(2) .
C40 C41 1.445(18) .
C40 H40A 0.9900 .
C40 H40B 0.9900 .
C41 C42 1.495(17) .
C41 H41A 0.9900 .
C41 H41B 0.9900 .
C42 C43 1.490(17) .
C42 H42A 0.9900 .
C42 H42B 0.9900 .
C43 C44 1.49(2) .
C43 H43A 0.9900 .
C43 H43B 0.9900 .
C44 H44A 0.9900 .
C44 H44B 0.9900 .
C45 C49 1.40(2) .
C45 C46 1.48(2) .
C45 H45A 0.9900 .
C45 H45B 0.9900 .
C46 C47 1.51(2) .
C46 H46A 0.9900 .
C46 H46B 0.9900 .
C47 C48 1.45(2) .
C47 H47A 0.9900 .
C47 H47B 0.9900 .
C48 C49 1.49(2) .
C48 H48A 0.9900 .
C48 H48B 0.9900 .
C49 H49A 0.9900 .
C49 H49B 0.9900 .
